data_7243211
loop_
_publ_author_name
'Theppitak, Chatphorn'
'Kielar, Filip'
'Dungkaew, Winya'
'Sukwattanasinitt, Mongkol'
'Kangkaew, Laongdao'
'Sahasithiwat, Somboon'
'Zenno, Hikaru'
'Hayami, Shinya'
'Chainok, Kittipong'

_publ_section_title
;
 The coordination chemistry of benzhydrazide with lanthanide(iii) ions:
 hydrothermal in situ ligand formation, structures, magnetic and
 photoluminescence sensing properties
;
_journal_issue 40
_journal_name_full 'RSC Advances'
_journal_page_first 24709
_journal_page_last 24721
_journal_paper_doi 10.1039/D1RA03106F
_journal_volume 11
_journal_year 2021
_chemical_formula_moiety 'C28 H32 Dy N9 O7, 3(N1 O3)'
_chemical_formula_sum 'C28 H32 Dy N12 O16'
_chemical_formula_weight 955.15
_space_group_crystal_system monoclinic
_space_group_IT_number 15
_space_group_name_Hall '-C 2yc'
_space_group_name_H-M_alt 'C 1 2/c 1'
_atom_sites_solution_hydrogens mixed
_atom_sites_solution_primary dual
_audit_creation_date 2021-02-21
_audit_creation_method
;
Olex2 1.3
(compiled 2020.11.12 svn.r5f609507 for OlexSys, GUI svn.r6272)
;
_audit_update_record
;
2021-02-21 deposited with the CCDC.	2021-07-08 downloaded from the CCDC.
;
_cell_angle_alpha 90
_cell_angle_beta 100.2710(10)
_cell_angle_gamma 90
_cell_formula_units_Z 4
_cell_length_a 24.6473(7)
_cell_length_b 15.3972(5)
_cell_length_c 10.4290(3)
_cell_measurement_reflns_used 9926
_cell_measurement_temperature 296
_cell_measurement_theta_max 26.298
_cell_measurement_theta_min 2.846
_cell_volume 3894.4(2)
_computing_cell_refinement 'SAINT V8.38A (?, 2016)'
_computing_data_reduction 'SAINT V8.38A (?, 2016)'
_computing_molecular_graphics 'Olex2 1.3 (Dolomanov et al., 2009)'
_computing_publication_material 'Olex2 1.3 (Dolomanov et al., 2009)'
_computing_structure_refinement 'SHELXL 2018/3 (Sheldrick, 2015)'
_computing_structure_solution 'ShelXT (Sheldrick, 2015)'
_diffrn_ambient_temperature 296.0
_diffrn_detector 'Bruker PHOTON 200 area detector'
_diffrn_detector_area_resol_mean 7.39
_diffrn_detector_type 'PHOTON II area detector'
_diffrn_measured_fraction_theta_full 0.997
_diffrn_measured_fraction_theta_max 0.997
_diffrn_measurement_device 'four-circle KAPPA diffractometer'
_diffrn_measurement_device_type 'BRUKER D8 QUEST CMOS PHOTON II'
_diffrn_measurement_method '\f and \w scans'
_diffrn_radiation_collimation '0.5 mm'
_diffrn_radiation_monochromator graphite
_diffrn_radiation_probe x-ray
_diffrn_radiation_type MoK\a
_diffrn_radiation_wavelength 0.71073
_diffrn_radiation_xray_symbol K-L~3~
_diffrn_reflns_av_R_equivalents 0.0339
_diffrn_reflns_av_unetI/netI 0.0172
_diffrn_reflns_Laue_measured_fraction_full 0.997
_diffrn_reflns_Laue_measured_fraction_max 0.997
_diffrn_reflns_limit_h_max 30
_diffrn_reflns_limit_h_min -30
_diffrn_reflns_limit_k_max 19
_diffrn_reflns_limit_k_min -19
_diffrn_reflns_limit_l_max 13
_diffrn_reflns_limit_l_min -13
_diffrn_reflns_number 33482
_diffrn_reflns_point_group_measured_fraction_full 0.997
_diffrn_reflns_point_group_measured_fraction_max 0.997
_diffrn_reflns_theta_full 25.242
_diffrn_reflns_theta_max 26.381
_diffrn_reflns_theta_min 2.846
_diffrn_source 'sealed x-ray tube'
_diffrn_source_current 30.0
_diffrn_source_power 1.5
_diffrn_source_voltage 50.0
_diffrn_standards_number 0
_exptl_absorpt_coefficient_mu 2.003
_exptl_absorpt_correction_T_max 0.7454
_exptl_absorpt_correction_T_min 0.6542
_exptl_absorpt_correction_type multi-scan
_exptl_absorpt_process_details
;
SADABS-2016/2 (Bruker,2016/2) was used for absorption correction.
wR2(int) was 0.0572 before and 0.0481 after correction.
The Ratio of minimum to maximum transmission is 0.8776.
The \l/2 correction factor is Not present.
;
_exptl_crystal_colour colourless
_exptl_crystal_colour_primary colourless
_exptl_crystal_density_diffrn 1.629
_exptl_crystal_description block
_exptl_crystal_F_000 1912
_exptl_crystal_size_max 0.32
_exptl_crystal_size_mid 0.32
_exptl_crystal_size_min 0.3
_refine_diff_density_max 0.821
_refine_diff_density_min -2.639
_refine_diff_density_rms 0.085
_refine_ls_extinction_method none
_refine_ls_goodness_of_fit_ref 1.124
_refine_ls_hydrogen_treatment mixed
_refine_ls_matrix_type full
_refine_ls_number_parameters 410
_refine_ls_number_reflns 3981
_refine_ls_number_restraints 325
_refine_ls_restrained_S_all 1.131
_refine_ls_R_factor_all 0.0435
_refine_ls_R_factor_gt 0.0336
_refine_ls_shift/su_max 0.001
_refine_ls_shift/su_mean 0.000
_refine_ls_structure_factor_coef Fsqd
_refine_ls_weighting_details 'w=1/[\s^2^(Fo^2^)+(0.0372P)^2^+13.5992P] where P=(Fo^2^+2Fc^2^)/3'
_refine_ls_weighting_scheme calc
_refine_ls_wR_factor_gt 0.0799
_refine_ls_wR_factor_ref 0.0925
_reflns_Friedel_coverage 0.000
_reflns_number_gt 3474
_reflns_number_total 3981
_reflns_threshold_expression 'I > 2\s(I)'
_cod_data_source_file d1ra03106f2.cif
_cod_data_source_block 5dy
_cod_database_code 7243211
_shelx_shelxl_version_number 2018/3
_shelx_space_group_comment
;
The symmetry employed for this shelxl refinement is uniquely defined
by the following loop, which should always be used as a source of
symmetry information in preference to the above space-group names.
They are only intended as comments.
;
_shelx_estimated_absorpt_t_max 0.585
_shelx_estimated_absorpt_t_min 0.567
_olex2_refinement_description
;
1. Restrained distances
 N4-H4 = N2-H2
 0.86 with sigma of 0.01
 N3-H3A = N3-H3B = N1-H1B = N1-H1A
 0.89 with sigma of 0.01
 N5-O3 \\sim N5-O5 \\sim N5-O4
 with sigma of 0.02
 O10-O11 \\sim O10-O9
 with sigma of 0.01
 O11-O9 \\sim O11-O10
 with sigma of 0.01
 N7-O9 \\sim N7-O10 \\sim N7-O11
 with sigma of 0.02
 O9-O10 \\sim O9-O11
 with sigma of 0.01
 C2-C3 \\sim C2A-C3A
 with sigma of 0.02
 C2-C4 \\sim C2A-C4A
 with sigma of 0.04
 C2-C7 \\sim C2A-C7A
 with sigma of 0.02
 C3-C4 \\sim C3A-C4A
 with sigma of 0.02
 C3-C5 \\sim C3A-C5A
 with sigma of 0.04
 C2-C6 \\sim C2A-C6A
 with sigma of 0.04
 C3-C7 \\sim C3A-C7A
 with sigma of 0.04
 C4-C6 \\sim C4A-C6A
 with sigma of 0.04
 C5-C7 \\sim C5A-C7A
 with sigma of 0.04
 C4-C5 \\sim C4A-C5A
 with sigma of 0.02
 C1-C2 \\sim C1-C2A
 with sigma of 0.02
 C5-C6 \\sim C5A-C6A
 with sigma of 0.02
 C6-C7 \\sim C6A-C7A
 with sigma of 0.02
 C1-C3 \\sim C1-C3A
 with sigma of 0.04
 C1-C7 \\sim C1-C7A
 with sigma of 0.04
 O6-O7 \\sim O6A-O7A
 with sigma of 0.04
 O8-N6 \\sim O8A-N6A
 with sigma of 0.02
 O6-O8 \\sim O6A-O8A
 with sigma of 0.04
 O7-O8 \\sim O7A-O8A
 with sigma of 0.04
 O7-N6 \\sim O7A-N6A
 with sigma of 0.02
 O6-N6 \\sim O6A-N6A
 with sigma of 0.02
2. Restrained planarity
 O9, O10, O11, N7
 with sigma of 0.1
3. Uiso/Uaniso restraints and constraints
Uanis(N7) \\sim Ueq, Uanis(O9) \\sim Ueq, Uanis(O10) \\sim Ueq, Uanis(O11)
\\sim Ueq: with sigma of 0.01 and sigma for terminal atoms of 0.02
Uanis(C2A) \\sim Ueq, Uanis(C7A) \\sim Ueq, Uanis(C6A) \\sim Ueq, Uanis(C5A)
\\sim Ueq, Uanis(C4A) \\sim Ueq, Uanis(C3A) \\sim Ueq: with sigma of 0.01 and
sigma for terminal atoms of 0.02
Uanis(C2) \\sim Ueq, Uanis(C3) \\sim Ueq, Uanis(C4) \\sim Ueq, Uanis(C5) \\sim
Ueq, Uanis(C6) \\sim Ueq, Uanis(C7) \\sim Ueq: with sigma of 0.01 and sigma for
terminal atoms of 0.02
Uanis(N6) \\sim Ueq, Uanis(O6) \\sim Ueq, Uanis(O7) \\sim Ueq, Uanis(O8) \\sim
Ueq: with sigma of 0.01 and sigma for terminal atoms of 0.02
Uanis(N6A) \\sim Ueq, Uanis(O6A) \\sim Ueq, Uanis(O7A) \\sim Ueq, Uanis(O8A)
\\sim Ueq: with sigma of 0.01 and sigma for terminal atoms of 0.02
4. Rigid body (RIGU) restrains
 O9, O10, O11, N7
 with sigma for 1-2 distances of 0.0001 and sigma for 1-3 distances of 0.0001
 C1, C2, C3, C4, C5, C6, C7
 with sigma for 1-2 distances of 0.001 and sigma for 1-3 distances of 0.001
 C1, C2A, C3A, C4A, C5A, C6A, C7A
 with sigma for 1-2 distances of 0.001 and sigma for 1-3 distances of 0.001
 O6, O7, O8, N6
 with sigma for 1-2 distances of 0.001 and sigma for 1-3 distances of 0.001
 O6A, O7A, O8A, N6A
 with sigma for 1-2 distances of 0.001 and sigma for 1-3 distances of 0.001
5. Others
 Sof(C2A)=Sof(C3A)=Sof(H3AA)=Sof(C4A)=Sof(H4AA)=Sof(C5A)=Sof(H5A)=Sof(C6A)=
 Sof(H6A)=Sof(C7A)=Sof(H7A)=1-FVAR(1)
 Sof(C2)=Sof(C3)=Sof(H3)=Sof(C4)=Sof(H4A)=Sof(C5)=Sof(H5)=Sof(C6)=Sof(H6)=
 Sof(C7)=Sof(H7)=FVAR(1)
 Sof(O6A)=Sof(O7A)=Sof(O8A)=Sof(N6A)=1-FVAR(2)
 Sof(O6)=Sof(O7)=Sof(O8)=Sof(N6)=FVAR(2)
 Fixed Sof: O3(0.5) O4(0.5) O5(0.5) O9(0.5) O10(0.5) O11(0.5) N5(0.5) N7(0.5)
6.a Aromatic/amide H refined with riding coordinates:
 C3(H3), C3A(H3AA), C4(H4A), C4A(H4AA), C5(H5), C5A(H5A), C6(H6), C6A(H6A),
 C7(H7), C7A(H7A), C10(H10), C11(H11), C12(H12), C13(H13), C14(H14)
;
_olex2_submission_special_instructions 'No special instructions were received'

loop_
_space_group_symop_operation_xyz
'x, y, z'
'-x, y, -z+1/2'
'x+1/2, y+1/2, z'
'-x+1/2, y+1/2, -z+1/2'
'-x, -y, -z'
'x, -y, z-1/2'
'-x+1/2, -y+1/2, -z'
'x+1/2, -y+1/2, z-1/2'

loop_
_atom_site_label
_atom_site_type_symbol
_atom_site_fract_x
_atom_site_fract_y
_atom_site_fract_z
_atom_site_U_iso_or_equiv
_atom_site_adp_type
_atom_site_occupancy
_atom_site_site_symmetry_order
_atom_site_calc_flag
_atom_site_refinement_flags_posn
_atom_site_refinement_flags_adp
_atom_site_refinement_flags_occupancy
_atom_site_disorder_assembly
_atom_site_disorder_group
Dy1 Dy 0.500000 0.32122(2) 0.750000 0.05148(11) Uani 1 2 d S T P . .
O1 O 0.50823(12) 0.22612(19) 0.5792(3) 0.0550(7) Uani 1 1 d . . . . .
O2 O 0.41402(11) 0.24739(19) 0.6981(3) 0.0568(7) Uani 1 1 d . . . . .
O3 O 0.5048(2) 0.4782(3) 0.6929(5) 0.0462(12) Uani 0.5 1 d D . P A -1
O4 O 0.5131(3) 0.6171(3) 0.7077(6) 0.0572(14) Uani 0.5 1 d D . P A -1
O5 O 0.4969(2) 0.5426(4) 0.8729(5) 0.0520(13) Uani 0.5 1 d D . P A -1
O6 O 0.3642(10) 0.3513(6) 0.2298(14) 0.073(4) Uani 0.49(4) 1 d D U P B 1
O6A O 0.3410(11) 0.3679(13) 0.2507(13) 0.083(5) Uani 0.51(4) 1 d D U P B 2
O7 O 0.3574(10) 0.4754(12) 0.3165(15) 0.077(4) Uani 0.49(4) 1 d D U P B 1
O7A O 0.3526(10) 0.5014(15) 0.289(2) 0.090(5) Uani 0.51(4) 1 d D U P B 2
O8 O 0.3741(16) 0.4678(16) 0.123(2) 0.086(5) Uani 0.49(4) 1 d D U P B 1
O8A O 0.3730(12) 0.4511(12) 0.1122(17) 0.069(3) Uani 0.51(4) 1 d D U P B 2
O9 O 0.8094(5) 0.1877(8) 0.4674(15) 0.165(4) Uani 0.5 1 d D U P C -1
O10 O 0.7651(7) 0.3315(10) 0.490(3) 0.214(6) Uani 0.5 1 d D U P C -1
O11 O 0.7089(6) 0.1934(11) 0.476(3) 0.212(6) Uani 0.5 1 d D U P C -1
N1 N 0.56287(18) 0.3736(3) 0.5952(6) 0.0835(15) Uani 1 1 d D . . . .
H1A H 0.548(2) 0.415(3) 0.542(5) 0.10(2) Uiso 1 1 d D . . . .
H1B H 0.5930(14) 0.397(4) 0.642(5) 0.086(18) Uiso 1 1 d D . . . .
N2 N 0.57541(17) 0.3044(3) 0.5174(6) 0.0808(14) Uani 1 1 d D . . . .
H2 H 0.5947(19) 0.312(3) 0.458(4) 0.069(16) Uiso 1 1 d D . . . .
N3 N 0.43078(15) 0.3804(2) 0.5539(4) 0.0581(9) Uani 1 1 d D . . . .
H3A H 0.416(2) 0.4311(17) 0.571(5) 0.071(15) Uiso 1 1 d D . . . .
H3B H 0.445(2) 0.388(4) 0.482(3) 0.075(17) Uiso 1 1 d D . . . .
N4 N 0.38632(15) 0.3222(2) 0.5153(4) 0.0537(8) Uani 1 1 d D . . . .
H4 H 0.3635(17) 0.335(3) 0.445(3) 0.067(15) Uiso 1 1 d D . . . .
N5 N 0.496(4) 0.5475(4) 0.751(4) 0.041(7) Uani 0.5 1 d D . P A -1
N6 N 0.3651(11) 0.4319(8) 0.2229(16) 0.053(3) Uani 0.49(4) 1 d D U P B 1
N6A N 0.3568(11) 0.4412(10) 0.2177(15) 0.060(3) Uani 0.51(4) 1 d D U P B 2
N7 N 0.7601(6) 0.2377(9) 0.4642(17) 0.178(4) Uani 0.5 1 d D U P C -1
C1 C 0.54521(17) 0.2332(3) 0.5120(5) 0.0600(9) Uani 1 1 d D . . . .
C2 C 0.5570(15) 0.1566(8) 0.431(2) 0.071(3) Uani 0.53(2) 1 d D U P D 1
C2A C 0.5602(14) 0.1678(8) 0.427(2) 0.064(3) Uani 0.47(2) 1 d D U P D 2
C3 C 0.5422(7) 0.0732(8) 0.4639(14) 0.081(3) Uani 0.53(2) 1 d D U P D 1
H3 H 0.523449 0.066438 0.533042 0.097 Uiso 0.53(2) 1 calc R U P D 1
C3A C 0.5656(8) 0.0848(8) 0.4755(14) 0.076(3) Uani 0.47(2) 1 d D U P D 2
H3AA H 0.558019 0.071620 0.557473 0.091 Uiso 0.47(2) 1 calc R U P D 2
C4 C 0.5546(8) -0.0002(9) 0.3971(13) 0.095(4) Uani 0.53(2) 1 d D U P D 1
H4A H 0.546406 -0.055031 0.425728 0.113 Uiso 0.53(2) 1 calc R U P D 1
C4A C 0.5829(9) 0.0210(10) 0.3972(13) 0.090(4) Uani 0.47(2) 1 d D U P D 2
H4AA H 0.585978 -0.036584 0.424421 0.108 Uiso 0.47(2) 1 calc R U P D 2
C5 C 0.5786(7) 0.0077(13) 0.2904(14) 0.096(4) Uani 0.53(2) 1 d D U P D 1
H5 H 0.587688 -0.041459 0.246769 0.115 Uiso 0.53(2) 1 calc R U P D 1
C5A C 0.5952(7) 0.0447(12) 0.2805(13) 0.080(4) Uani 0.47(2) 1 d D U P D 2
H5A H 0.609632 0.003342 0.230948 0.096 Uiso 0.47(2) 1 calc R U P D 2
C6 C 0.5895(8) 0.0893(14) 0.2474(16) 0.102(4) Uani 0.53(2) 1 d D U P D 1
H6 H 0.603627 0.095691 0.171062 0.122 Uiso 0.53(2) 1 calc R U P D 1
C6A C 0.5871(7) 0.1280(12) 0.2328(14) 0.084(3) Uani 0.47(2) 1 d D U P D 2
H6A H 0.592458 0.140514 0.148712 0.100 Uiso 0.47(2) 1 calc R U P D 2
C7 C 0.5793(8) 0.1618(11) 0.3178(14) 0.090(4) Uani 0.53(2) 1 d D U P D 1
H7 H 0.587755 0.216298 0.288283 0.109 Uiso 0.53(2) 1 calc R U P D 1
C7A C 0.5713(7) 0.1915(10) 0.3075(13) 0.073(3) Uani 0.47(2) 1 d D U P D 2
H7A H 0.568064 0.248798 0.279086 0.087 Uiso 0.47(2) 1 calc R U P D 2
C8 C 0.38058(15) 0.2574(2) 0.5950(4) 0.0448(8) Uani 1 1 d . . . . .
C9 C 0.33327(15) 0.1972(3) 0.5589(4) 0.0486(9) Uani 1 1 d . . . . .
C10 C 0.3045(2) 0.1891(3) 0.4331(5) 0.0662(12) Uani 1 1 d . . . . .
H10 H 0.314108 0.222794 0.366594 0.079 Uiso 1 1 calc R U . . .
C11 C 0.2614(2) 0.1305(4) 0.4065(6) 0.0815(16) Uani 1 1 d . . . . .
H11 H 0.242421 0.124196 0.321638 0.098 Uiso 1 1 calc R U . . .
C12 C 0.2466(2) 0.0821(4) 0.5041(8) 0.0903(19) Uani 1 1 d . . . . .
H12 H 0.217479 0.043092 0.485387 0.108 Uiso 1 1 calc R U . . .
C13 C 0.2743(2) 0.0905(4) 0.6295(7) 0.0842(17) Uani 1 1 d . . . . .
H13 H 0.263851 0.057570 0.695755 0.101 Uiso 1 1 calc R U . . .
C14 C 0.31804(19) 0.1481(3) 0.6573(5) 0.0642(12) Uani 1 1 d . . . . .
H14 H 0.337107 0.153615 0.742286 0.077 Uiso 1 1 calc R U . . .

loop_
_atom_site_aniso_label
_atom_site_aniso_U_11
_atom_site_aniso_U_22
_atom_site_aniso_U_33
_atom_site_aniso_U_23
_atom_site_aniso_U_13
_atom_site_aniso_U_12
Dy1 0.03210(14) 0.03468(15) 0.0839(2) 0.000 0.00004(12) 0.000
O1 0.0455(15) 0.0505(16) 0.0692(18) 0.0044(14) 0.0112(13) -0.0082(12)
O2 0.0430(15) 0.0573(17) 0.0665(18) 0.0122(14) -0.0002(13) -0.0135(13)
O3 0.057(3) 0.037(3) 0.045(3) -0.006(2) 0.009(2) -0.003(2)
O4 0.072(4) 0.036(3) 0.063(4) 0.009(2) 0.011(3) -0.005(3)
O5 0.064(4) 0.052(3) 0.042(3) -0.004(2) 0.014(2) 0.001(3)
O6 0.088(9) 0.054(3) 0.083(5) 0.007(3) 0.029(5) -0.003(4)
O6A 0.092(10) 0.082(5) 0.073(5) 0.009(4) 0.014(5) -0.027(6)
O7 0.089(7) 0.069(5) 0.074(5) -0.005(4) 0.016(5) 0.000(6)
O7A 0.090(8) 0.089(6) 0.093(7) -0.016(6) 0.023(7) -0.020(7)
O8 0.108(11) 0.076(7) 0.080(6) 0.020(5) 0.031(6) -0.005(8)
O8A 0.075(7) 0.059(6) 0.074(5) 0.016(4) 0.018(4) 0.006(5)
O9 0.149(4) 0.184(5) 0.166(10) 0.040(6) 0.037(6) 0.022(4)
O10 0.147(6) 0.187(5) 0.304(17) 0.004(6) 0.030(8) 0.017(4)
O11 0.154(4) 0.190(5) 0.301(17) 0.015(7) 0.061(7) 0.014(4)
N1 0.047(2) 0.050(2) 0.153(5) 0.024(3) 0.017(3) -0.0068(19)
N2 0.047(2) 0.069(3) 0.133(4) 0.031(3) 0.034(3) -0.0029(19)
N3 0.0419(18) 0.044(2) 0.087(3) 0.0152(19) 0.0090(18) -0.0062(15)
N4 0.0421(18) 0.0478(19) 0.068(2) 0.0096(17) 0.0006(16) -0.0066(14)
N5 0.04(2) 0.038(2) 0.051(3) -0.003(8) 0.013(3) 0.001(6)
N6 0.043(8) 0.053(3) 0.061(4) 0.005(3) 0.003(4) -0.004(3)
N6A 0.041(7) 0.074(4) 0.059(4) 0.004(3) -0.006(3) -0.015(5)
N7 0.144(4) 0.184(5) 0.206(10) 0.021(5) 0.030(5) 0.017(3)
C1 0.039(2) 0.065(2) 0.076(2) 0.0199(18) 0.0094(19) 0.0079(18)
C2 0.056(8) 0.076(3) 0.082(5) 0.013(3) 0.013(5) 0.014(4)
C2A 0.041(7) 0.070(3) 0.081(4) 0.018(3) 0.015(5) 0.009(4)
C3 0.075(7) 0.073(3) 0.096(6) 0.007(3) 0.022(5) 0.010(4)
C3A 0.078(8) 0.069(3) 0.084(5) 0.016(3) 0.025(5) 0.016(4)
C4 0.095(8) 0.080(4) 0.112(6) 0.000(4) 0.029(5) 0.015(5)
C4A 0.102(9) 0.075(4) 0.099(6) 0.011(4) 0.037(5) 0.018(5)
C5 0.089(7) 0.096(5) 0.104(6) -0.007(5) 0.023(5) 0.011(5)
C5A 0.079(7) 0.074(5) 0.090(5) 0.001(4) 0.026(5) 0.007(5)
C6 0.109(9) 0.103(5) 0.101(6) -0.002(4) 0.037(6) 0.012(5)
C6A 0.082(7) 0.082(5) 0.094(5) 0.011(4) 0.033(5) 0.012(5)
C7 0.090(8) 0.093(5) 0.094(5) 0.004(4) 0.034(5) 0.003(6)
C7A 0.064(7) 0.073(5) 0.085(4) 0.018(3) 0.025(4) 0.011(5)
C8 0.0336(18) 0.043(2) 0.059(2) 0.0008(17) 0.0113(16) -0.0010(15)
C9 0.0356(18) 0.044(2) 0.067(2) -0.0028(18) 0.0101(17) -0.0034(15)
C10 0.056(3) 0.066(3) 0.074(3) -0.010(2) 0.004(2) -0.008(2)
C11 0.062(3) 0.076(4) 0.100(4) -0.025(3) -0.006(3) -0.012(3)
C12 0.052(3) 0.058(3) 0.156(6) -0.016(4) 0.005(3) -0.017(2)
C13 0.057(3) 0.067(3) 0.130(5) 0.015(3) 0.022(3) -0.019(2)
C14 0.049(2) 0.059(3) 0.084(3) 0.007(2) 0.010(2) -0.011(2)

loop_
_atom_type_symbol
_atom_type_description
_atom_type_scat_dispersion_real
_atom_type_scat_dispersion_imag
_atom_type_scat_source
C C 0.0033 0.0016 'International Tables Vol C Tables 4.2.6.8 and 6.1.1.4'
H H 0.0000 0.0000 'International Tables Vol C Tables 4.2.6.8 and 6.1.1.4'
Dy Dy -0.1892 4.4098 'International Tables Vol C Tables 4.2.6.8 and 6.1.1.4'
N N 0.0061 0.0033 'International Tables Vol C Tables 4.2.6.8 and 6.1.1.4'
O O 0.0106 0.0060 'International Tables Vol C Tables 4.2.6.8 and 6.1.1.4'

loop_
_geom_angle_atom_site_label_1
_geom_angle_atom_site_label_2
_geom_angle_atom_site_label_3
_geom_angle
_geom_angle_site_symmetry_1
_geom_angle_site_symmetry_3
_geom_angle_publ_flag
O1 Dy1 O1 102.63(14) . 2_656 ?
O1 Dy1 O2 71.35(10) . 2_656 ?
O1 Dy1 O2 73.91(10) . . ?
O1 Dy1 O2 71.35(10) 2_656 . ?
O1 Dy1 O2 73.91(10) 2_656 2_656 ?
O1 Dy1 O3 114.16(13) . . ?
O1 Dy1 O3 143.18(13) 2_656 . ?
O1 Dy1 N1 145.19(13) 2_656 . ?
O1 Dy1 N1 64.73(14) . . ?
O1 Dy1 N1 64.73(14) 2_656 2_656 ?
O1 Dy1 N1 145.19(13) . 2_656 ?
O1 Dy1 N3 133.45(10) . 2_656 ?
O1 Dy1 N3 75.70(12) 2_656 2_656 ?
O1 Dy1 N3 133.45(11) 2_656 . ?
O1 Dy1 N3 75.70(12) . . ?
O2 Dy1 O2 122.96(15) . 2_656 ?
O2 Dy1 O3 115.98(15) 2_656 . ?
O2 Dy1 O3 119.09(14) . . ?
O2 Dy1 N1 71.30(13) 2_656 . ?
O2 Dy1 N1 71.30(13) . 2_656 ?
O2 Dy1 N1 128.44(15) . . ?
O2 Dy1 N1 128.44(15) 2_656 2_656 ?
O2 Dy1 N3 63.46(10) . . ?
O2 Dy1 N3 63.46(10) 2_656 2_656 ?
O2 Dy1 N3 141.59(12) . 2_656 ?
O2 Dy1 N3 141.59(12) 2_656 . ?
O3 Dy1 N1 58.97(16) . . ?
O3 Dy1 N1 84.56(17) . 2_656 ?
O3 Dy1 N3 61.49(15) . . ?
O3 Dy1 N3 78.15(15) . 2_656 ?
N1 Dy1 N1 143.2(2) 2_656 . ?
N1 Dy1 N3 89.97(17) 2_656 . ?
N1 Dy1 N3 77.18(15) . . ?
N1 Dy1 N3 77.18(15) 2_656 2_656 ?
N1 Dy1 N3 89.97(17) . 2_656 ?
N3 Dy1 N3 138.70(17) . 2_656 ?
C1 O1 Dy1 122.9(3) . . ?
C8 O2 Dy1 124.3(2) . . ?
N5 O3 Dy1 132.9(7) . . ?
Dy1 N1 H1A 113(4) . . ?
Dy1 N1 H1B 109(4) . . ?
H1A N1 H1B 105(6) . . ?
N2 N1 Dy1 110.2(3) . . ?
N2 N1 H1A 107(4) . . ?
N2 N1 H1B 112(4) . . ?
N1 N2 H2 121(3) . . ?
C1 N2 N1 118.3(4) . . ?
C1 N2 H2 118(4) . . ?
Dy1 N3 H3A 113(3) . . ?
Dy1 N3 H3B 114(4) . . ?
H3A N3 H3B 107(5) . . ?
N4 N3 Dy1 111.7(2) . . ?
N4 N3 H3A 107(3) . . ?
N4 N3 H3B 104(4) . . ?
N3 N4 H4 117(3) . . ?
C8 N4 N3 117.6(4) . . ?
C8 N4 H4 125(3) . . ?
O3 N5 O5 117(2) . . ?
O4 N5 O3 116(3) . . ?
O4 N5 O5 118(3) . . ?
O7 N6 O6 119.5(11) . . ?
O7 N6 O8 120.3(13) . . ?
O8 N6 O6 120.2(13) . . ?
O7A N6A O6A 116.9(12) . . ?
O7A N6A O8A 122.1(13) . . ?
O8A N6A O6A 120.9(13) . . ?
O9 N7 O10 118.7(9) . . ?
O9 N7 O11 119.3(9) . . ?
O11 N7 O10 119.3(8) . . ?
O1 C1 N2 120.7(5) . . ?
O1 C1 C2 118.6(10) . . ?
O1 C1 C2A 125.4(10) . . ?
N2 C1 C2 120.6(11) . . ?
N2 C1 C2A 113.9(10) . . ?
C3 C2 C1 119.8(11) . . ?
C7 C2 C1 125.1(11) . . ?
C7 C2 C3 115.1(11) . . ?
C3A C2A C1 116.7(11) . . ?
C3A C2A C7A 123.8(10) . . ?
C7A C2A C1 119.3(11) . . ?
C2 C3 H3 118.8 . . ?
C4 C3 C2 122.3(11) . . ?
C4 C3 H3 118.8 . . ?
C2A C3A H3AA 121.2 . . ?
C2A C3A C4A 117.7(11) . . ?
C4A C3A H3AA 121.2 . . ?
C3 C4 H4A 119.8 . . ?
C5 C4 C3 120.4(13) . . ?
C5 C4 H4A 119.8 . . ?
C3A C4A H4AA 120.8 . . ?
C5A C4A C3A 118.5(12) . . ?
C5A C4A H4AA 120.8 . . ?
C4 C5 H5 120.4 . . ?
C4 C5 C6 119.2(12) . . ?
C6 C5 H5 120.4 . . ?
C4A C5A H5A 118.9 . . ?
C4A C5A C6A 122.3(12) . . ?
C6A C5A H5A 118.9 . . ?
C5 C6 H6 120.0 . . ?
C5 C6 C7 120.0(12) . . ?
C7 C6 H6 120.0 . . ?
C5A C6A H6A 119.9 . . ?
C7A C6A C5A 120.3(12) . . ?
C7A C6A H6A 119.9 . . ?
C2 C7 H7 118.7 . . ?
C6 C7 C2 122.7(13) . . ?
C6 C7 H7 118.7 . . ?
C2A C7A H7A 121.4 . . ?
C6A C7A C2A 117.2(11) . . ?
C6A C7A H7A 121.4 . . ?
O2 C8 N4 120.6(3) . . ?
O2 C8 C9 120.8(4) . . ?
N4 C8 C9 118.6(4) . . ?
C10 C9 C8 123.0(4) . . ?
C14 C9 C8 117.3(4) . . ?
C14 C9 C10 119.7(4) . . ?
C9 C10 H10 120.2 . . ?
C9 C10 C11 119.7(5) . . ?
C11 C10 H10 120.2 . . ?
C10 C11 H11 119.8 . . ?
C12 C11 C10 120.4(5) . . ?
C12 C11 H11 119.8 . . ?
C11 C12 H12 119.8 . . ?
C11 C12 C13 120.5(5) . . ?
C13 C12 H12 119.8 . . ?
C12 C13 H13 120.1 . . ?
C12 C13 C14 119.8(6) . . ?
C14 C13 H13 120.1 . . ?
C9 C14 C13 120.0(5) . . ?
C9 C14 H14 120.0 . . ?
C13 C14 H14 120.0 . . ?

loop_
_geom_bond_atom_site_label_1
_geom_bond_atom_site_label_2
_geom_bond_distance
_geom_bond_site_symmetry_2
_geom_bond_publ_flag
Dy1 O1 2.343(3) . ?
Dy1 O1 2.343(3) 2_656 ?
Dy1 O2 2.381(3) . ?
Dy1 O2 2.381(3) 2_656 ?
Dy1 O3 2.497(5) . ?
Dy1 N1 2.559(5) . ?
Dy1 N1 2.559(5) 2_656 ?
Dy1 N3 2.585(4) 2_656 ?
Dy1 N3 2.585(4) . ?
O1 C1 1.249(5) . ?
O2 C8 1.242(5) . ?
O3 N5 1.267(15) . ?
O4 N5 1.27(3) . ?
O5 N5 1.27(2) . ?
O6 N6 1.244(11) . ?
O6A N6A 1.261(11) . ?
O7 N6 1.225(11) . ?
O7A N6A 1.207(11) . ?
O8 N6 1.237(12) . ?
O8A N6A 1.245(11) . ?
O9 N7 1.434(14) . ?
O10 N7 1.471(14) . ?
O11 N7 1.459(14) . ?
N1 H1A 0.887(10) . ?
N1 H1B 0.888(10) . ?
N1 N2 1.407(8) . ?
N2 H2 0.853(10) . ?
N2 C1 1.321(6) . ?
N3 H3A 0.889(10) . ?
N3 H3B 0.890(10) . ?
N3 N4 1.418(5) . ?
N4 H4 0.858(10) . ?
N4 C8 1.322(5) . ?
C1 C2 1.510(11) . ?
C1 C2A 1.430(11) . ?
C2 C3 1.394(14) . ?
C2 C7 1.389(13) . ?
C2A C3A 1.370(15) . ?
C2A C7A 1.377(13) . ?
C3 H3 0.9300 . ?
C3 C4 1.390(13) . ?
C3A H3AA 0.9300 . ?
C3A C4A 1.392(13) . ?
C4 H4A 0.9300 . ?
C4 C5 1.356(15) . ?
C4A H4AA 0.9300 . ?
C4A C5A 1.356(15) . ?
C5 H5 0.9300 . ?
C5 C6 1.376(17) . ?
C5A H5A 0.9300 . ?
C5A C6A 1.376(16) . ?
C6 H6 0.9300 . ?
C6 C7 1.384(15) . ?
C6A H6A 0.9300 . ?
C6A C7A 1.350(15) . ?
C7 H7 0.9300 . ?
C7A H7A 0.9300 . ?
C8 C9 1.484(5) . ?
C9 C10 1.381(7) . ?
C9 C14 1.380(6) . ?
C10 H10 0.9300 . ?
C10 C11 1.383(7) . ?
C11 H11 0.9300 . ?
C11 C12 1.362(9) . ?
C12 H12 0.9300 . ?
C12 C13 1.369(9) . ?
C13 H13 0.9300 . ?
C13 C14 1.386(7) . ?
C14 H14 0.9300 . ?

loop_
_geom_hbond_atom_site_label_D
_geom_hbond_atom_site_label_H
_geom_hbond_atom_site_label_A
_geom_hbond_distance_DH
_geom_hbond_distance_HA
_geom_hbond_distance_DA
_geom_hbond_angle_DHA
_geom_hbond_site_symmetry_A
_geom_hbond_publ_flag
N1 H1A O5 0.887(10) 2.08(3) 2.888(8) 152(6) 6_565 yes
N1 H1B O7A 0.888(10) 2.10(3) 2.933(19) 155(5) 5_666 yes
N2 H2 O8A 0.853(10) 2.44(4) 3.028(19) 127(4) 2_655 yes
N3 H3A O8 0.889(10) 2.00(3) 2.88(2) 170(5) 6_566 yes
N3 H3B O5 0.890(10) 2.14(3) 2.953(7) 151(5) 6_565 yes
N4 H4 O6 0.858(10) 2.27(4) 2.963(15) 138(5) . yes
N4 H4 O6A 0.858(10) 2.07(3) 2.874(12) 155(5) . yes

loop_
_geom_torsion_atom_site_label_1
_geom_torsion_atom_site_label_2
_geom_torsion_atom_site_label_3
_geom_torsion_atom_site_label_4
_geom_torsion
_geom_torsion_site_symmetry_1
_geom_torsion_site_symmetry_2
_geom_torsion_site_symmetry_3
_geom_torsion_site_symmetry_4
_geom_torsion_publ_flag
Dy1 O1 C1 N2 -13.0(6) . . . . ?
Dy1 O1 C1 C2 163.3(14) . . . . ?
Dy1 O1 C1 C2A 165.2(16) . . . . ?
Dy1 O2 C8 N4 -12.1(5) . . . . ?
Dy1 O2 C8 C9 168.1(3) . . . . ?
Dy1 O3 N5 O4 166(3) . . . . ?
Dy1 O3 N5 O5 19(12) . . . . ?
Dy1 N1 N2 C1 15.2(6) . . . . ?
Dy1 N3 N4 C8 12.3(5) . . . . ?
O1 C1 C2 C3 -22(3) . . . . ?
O1 C1 C2 C7 154(3) . . . . ?
O1 C1 C2A C3A -45(3) . . . . ?
O1 C1 C2A C7A 138.5(19) . . . . ?
O2 C8 C9 C10 -161.0(4) . . . . ?
O2 C8 C9 C14 19.2(6) . . . . ?
N1 N2 C1 O1 -3.4(7) . . . . ?
N1 N2 C1 C2 -179.6(14) . . . . ?
N1 N2 C1 C2A 178.2(14) . . . . ?
N2 C1 C2 C3 154(2) . . . . ?
N2 C1 C2 C7 -30(4) . . . . ?
N2 C1 C2A C3A 133(2) . . . . ?
N2 C1 C2A C7A -43(3) . . . . ?
N3 N4 C8 O2 -1.7(6) . . . . ?
N3 N4 C8 C9 178.0(4) . . . . ?
N4 C8 C9 C10 19.3(6) . . . . ?
N4 C8 C9 C14 -160.5(4) . . . . ?
C1 C2 C3 C4 -176.5(18) . . . . ?
C1 C2 C7 C6 180(2) . . . . ?
C1 C2A C3A C4A -177(2) . . . . ?
C1 C2A C7A C6A 178(2) . . . . ?
C2 C3 C4 C5 -4(3) . . . . ?
C2A C3A C4A C5A 2(3) . . . . ?
C3 C2 C7 C6 -4(4) . . . . ?
C3 C4 C5 C6 -1(2) . . . . ?
C3A C2A C7A C6A 2(4) . . . . ?
C3A C4A C5A C6A -5(2) . . . . ?
C4 C5 C6 C7 4(3) . . . . ?
C4A C5A C6A C7A 6(3) . . . . ?
C5 C6 C7 C2 -2(3) . . . . ?
C5A C6A C7A C2A -4(3) . . . . ?
C7 C2 C3 C4 7(4) . . . . ?
C7A C2A C3A C4A -1(4) . . . . ?
C8 C9 C10 C11 178.9(4) . . . . ?
C8 C9 C14 C13 -179.7(4) . . . . ?
C9 C10 C11 C12 1.2(8) . . . . ?
C10 C9 C14 C13 0.5(7) . . . . ?
C10 C11 C12 C13 -0.3(9) . . . . ?
C11 C12 C13 C14 -0.5(9) . . . . ?
C12 C13 C14 C9 0.4(8) . . . . ?
C14 C9 C10 C11 -1.2(7) . . . . ?
